data_4087189
loop_
_publ_author_name
'Johnson, Alice'
'Gimeno, M. Concepci\'on'

_publ_section_title
;
 Synthesis of Propargyl-Functionalized NHC Gold Complexes
;
_journal_issue 7
_journal_name_full Organometallics
_journal_page_first 1278
_journal_paper_doi 10.1021/acs.organomet.7b00012
_journal_volume 36
_journal_year 2017
_chemical_formula_sum 'C15 H8 Au F5 N2'
_chemical_formula_weight 508.20
_chemical_name_systematic
; 
 ? 
;
_space_group_IT_number 2
_symmetry_cell_setting triclinic
_symmetry_space_group_name_Hall '-P 1'
_symmetry_space_group_name_H-M 'P -1'
_atom_sites_solution_hydrogens geom
_atom_sites_solution_primary direct
_atom_sites_solution_secondary difmap
_audit_creation_method SHELXL-97
_cell_angle_alpha 94.06(3)
_cell_angle_beta 103.82(3)
_cell_angle_gamma 91.61(3)
_cell_formula_units_Z 2
_cell_length_a 7.2203(14)
_cell_length_b 8.3853(17)
_cell_length_c 11.923(2)
_cell_measurement_reflns_used 6669
_cell_measurement_temperature 100(2)
_cell_measurement_theta_max 28.4980
_cell_measurement_theta_min 4.3730
_cell_volume 698.5(2)
_computing_cell_refinement
;
CrysAlisPro, Agilent Technologies,
Version 1.171.37.35 (release 13-08-2014 CrysAlis171 .NET)
(compiled Aug 13 2014,18:06:01)
;
_computing_data_collection
;
CrysAlisPro, Agilent Technologies,
Version 1.171.37.35 (release 13-08-2014 CrysAlis171 .NET)
(compiled Aug 13 2014,18:06:01)
;
_computing_data_reduction
;
CrysAlisPro, Agilent Technologies,
Version 1.171.37.35 (release 13-08-2014 CrysAlis171 .NET)
(compiled Aug 13 2014,18:06:01)
;
_computing_molecular_graphics XP
_computing_publication_material XCIF
_computing_structure_refinement 'SHELXL-97 (Sheldrick, 1997)'
_computing_structure_solution 'SHELXS-97 (Sheldrick, 1990)'
_diffrn_ambient_temperature 100(2)
_diffrn_detector_area_resol_mean 16.0655
_diffrn_measured_fraction_theta_full 0.993
_diffrn_measured_fraction_theta_max 0.993
_diffrn_measurement_device_type 'Xcalibur, Sapphire3'
_diffrn_measurement_method '\w rotations'
_diffrn_radiation_monochromator graphite
_diffrn_radiation_source 'fine-focus sealed tube'
_diffrn_radiation_type MoK\a
_diffrn_radiation_wavelength 0.71073
_diffrn_reflns_av_R_equivalents 0.0516
_diffrn_reflns_av_sigmaI/netI 0.0359
_diffrn_reflns_limit_h_max 8
_diffrn_reflns_limit_h_min -8
_diffrn_reflns_limit_k_max 10
_diffrn_reflns_limit_k_min -10
_diffrn_reflns_limit_l_max 14
_diffrn_reflns_limit_l_min -14
_diffrn_reflns_number 13009
_diffrn_reflns_theta_full 25.50
_diffrn_reflns_theta_max 25.50
_diffrn_reflns_theta_min 4.32
_exptl_absorpt_coefficient_mu 10.587
_exptl_absorpt_correction_T_max 0.2516
_exptl_absorpt_correction_T_min 0.0897
_exptl_absorpt_correction_type multi-scan
_exptl_absorpt_process_details
;
CrysAlisPro, Agilent Technologies,
Version 1.171.37.35 (release 13-08-2014 CrysAlis171 .NET)
(compiled Aug 13 2014,18:06:01)
Empirical absorption correction using spherical harmonics,
 implemented in SCALE3 ABSPACK scaling algorithm.
;
_exptl_crystal_colour colorless
_exptl_crystal_density_diffrn 2.416
_exptl_crystal_density_method 'not measured'
_exptl_crystal_description prism
_exptl_crystal_F_000 472
_exptl_crystal_size_max 0.44
_exptl_crystal_size_mid 0.20
_exptl_crystal_size_min 0.18
_refine_diff_density_max 2.105
_refine_diff_density_min -0.831
_refine_diff_density_rms 0.161
_refine_ls_extinction_method none
_refine_ls_goodness_of_fit_ref 1.061
_refine_ls_hydrogen_treatment mixed
_refine_ls_matrix_type full
_refine_ls_number_parameters 208
_refine_ls_number_reflns 2579
_refine_ls_number_restraints 0
_refine_ls_restrained_S_all 1.061
_refine_ls_R_factor_all 0.0273
_refine_ls_R_factor_gt 0.0247
_refine_ls_shift/su_max 0.002
_refine_ls_shift/su_mean 0.000
_refine_ls_structure_factor_coef Fsqd
_refine_ls_weighting_details 'calc w=1/[\s^2^(Fo^2^)+(0.0312P)^2^+0.7589P] where P=(Fo^2^+2Fc^2^)/3'
_refine_ls_weighting_scheme calc
_refine_ls_wR_factor_gt 0.0588
_refine_ls_wR_factor_ref 0.0602
_reflns_number_gt 2416
_reflns_number_total 2579
_reflns_threshold_expression >2sigma(I)
_cod_data_source_file om7b00012_si_008.cif
_cod_data_source_block c480
_cod_depositor_comments
;
The following automatic conversions were performed:

'_symmetry_cell_setting' value 'Triclinic' changed to 'triclinic'
according to
/home/data/users/saulius/crontab/automatic-downloads/rss-feeds/ACS/lib/dictionaries/cif_core.dic
dictionary named 'cif_core.dic' version 2.4.2 from 2011-04-26.

Automatic conversion script
Id: cif_fix_values 4973 2017-02-22 13:04:09Z antanas 

 Adding full bibliography for 4087187--4087190.cif.
;
_cod_original_sg_symbol_H-M P-1
_cod_database_code 4087189

loop_
_symmetry_equiv_pos_as_xyz
'x, y, z'
'-x, -y, -z'

loop_
_atom_site_label
_atom_site_type_symbol
_atom_site_fract_x
_atom_site_fract_y
_atom_site_fract_z
_atom_site_U_iso_or_equiv
_atom_site_adp_type
_atom_site_occupancy
_atom_site_symmetry_multiplicity
_atom_site_calc_flag
_atom_site_refinement_flags
Au1 Au 0.28167(3) 0.06138(2) 0.501344(15) 0.01781(9) Uani 1 1 d .
N1 N 0.4696(6) 0.0247(5) 0.7588(4) 0.0175(9) Uani 1 1 d .
N2 N 0.3354(6) -0.1935(5) 0.6698(4) 0.0171(9) Uani 1 1 d .
C1 C 0.3675(7) -0.0380(6) 0.6538(4) 0.0177(11) Uani 1 1 d .
C2 C 0.5014(7) -0.0898(6) 0.8380(4) 0.0203(11) Uani 1 1 d .
H2 H 0.5696 -0.0743 0.9170 0.024 Uiso 1 1 calc R
C3 C 0.4166(7) -0.2286(7) 0.7816(4) 0.0191(11) Uani 1 1 d .
H3 H 0.4137 -0.3296 0.8128 0.023 Uiso 1 1 calc R
C4 C 0.5402(8) 0.1929(6) 0.7853(5) 0.0219(11) Uani 1 1 d .
H4A H 0.6798 0.1968 0.8187 0.026 Uiso 1 1 calc R
H4B H 0.5164 0.2476 0.7127 0.026 Uiso 1 1 calc R
C5 C 0.4473(8) 0.2772(6) 0.8670(5) 0.0234(12) Uani 1 1 d .
C6 C 0.3665(9) 0.3449(7) 0.9299(5) 0.0279(13) Uani 1 1 d .
H6 H 0.3015 0.3995 0.9806 0.034 Uiso 1 1 calc R
C7 C 0.2333(7) -0.3104(6) 0.5747(4) 0.0209(11) Uani 1 1 d .
H7A H 0.1147 -0.2639 0.5323 0.025 Uiso 1 1 calc R
H7B H 0.3145 -0.3314 0.5196 0.025 Uiso 1 1 calc R
C8 C 0.1852(8) -0.4606(7) 0.6173(5) 0.0233(12) Uani 1 1 d .
C9 C 0.1433(8) -0.5824(7) 0.6515(5) 0.0250(12) Uani 1 1 d .
H9 H 0.1096 -0.6801 0.6790 0.030 Uiso 1 1 calc R
C10 C 0.1793(7) 0.1490(7) 0.3434(4) 0.0185(11) Uani 1 1 d .
C11 C 0.0615(7) 0.0564(6) 0.2531(5) 0.0197(11) Uani 1 1 d .
C12 C -0.0218(7) 0.1092(7) 0.1464(4) 0.0214(12) Uani 1 1 d .
C13 C 0.0147(8) 0.2643(7) 0.1254(4) 0.0249(12) Uani 1 1 d .
C14 C 0.1350(8) 0.3623(7) 0.2124(5) 0.0227(12) Uani 1 1 d .
C15 C 0.2140(7) 0.3042(6) 0.3185(5) 0.0193(11) Uani 1 1 d .
F1 F 0.0199(5) -0.1004(4) 0.2667(3) 0.0288(7) Uani 1 1 d .
F2 F -0.1379(4) 0.0123(4) 0.0622(3) 0.0295(7) Uani 1 1 d .
F3 F -0.0628(5) 0.3201(4) 0.0228(3) 0.0342(8) Uani 1 1 d .
F4 F 0.1754(5) 0.5153(4) 0.1916(3) 0.0358(8) Uani 1 1 d .
F5 F 0.3313(4) 0.4088(4) 0.3979(3) 0.0268(7) Uani 1 1 d .

loop_
_atom_site_aniso_label
_atom_site_aniso_U_11
_atom_site_aniso_U_22
_atom_site_aniso_U_33
_atom_site_aniso_U_23
_atom_site_aniso_U_13
_atom_site_aniso_U_12
Au1 0.02230(12) 0.01922(13) 0.01259(12) 0.00250(8) 0.00515(8) 0.00144(8)
N1 0.022(2) 0.018(2) 0.014(2) 0.0011(18) 0.0082(18) -0.0002(18)
N2 0.021(2) 0.016(2) 0.013(2) 0.0009(18) 0.0014(18) 0.0022(18)
C1 0.017(2) 0.017(3) 0.020(3) 0.003(2) 0.007(2) 0.000(2)
C2 0.022(3) 0.024(3) 0.014(3) 0.004(2) 0.002(2) 0.004(2)
C3 0.021(3) 0.021(3) 0.015(3) 0.003(2) 0.004(2) 0.001(2)
C4 0.026(3) 0.018(3) 0.020(3) 0.000(2) 0.003(2) -0.004(2)
C5 0.028(3) 0.019(3) 0.021(3) 0.001(2) 0.001(2) -0.006(2)
C6 0.043(3) 0.019(3) 0.022(3) 0.001(2) 0.009(3) -0.005(3)
C7 0.021(3) 0.023(3) 0.015(3) -0.002(2) -0.001(2) -0.004(2)
C8 0.024(3) 0.027(3) 0.017(3) -0.004(2) 0.002(2) 0.004(2)
C9 0.029(3) 0.022(3) 0.021(3) 0.003(2) 0.000(2) -0.003(2)
C10 0.022(3) 0.026(3) 0.009(2) 0.002(2) 0.006(2) 0.006(2)
C11 0.023(3) 0.017(3) 0.022(3) 0.002(2) 0.010(2) 0.000(2)
C12 0.019(2) 0.032(3) 0.012(3) -0.006(2) 0.004(2) -0.008(2)
C13 0.026(3) 0.038(3) 0.012(3) 0.010(2) 0.005(2) 0.006(2)
C14 0.028(3) 0.020(3) 0.024(3) 0.006(2) 0.012(2) 0.000(2)
C15 0.019(2) 0.021(3) 0.017(3) -0.001(2) 0.005(2) -0.001(2)
F1 0.0389(19) 0.0192(17) 0.0293(18) 0.0003(14) 0.0110(15) -0.0049(14)
F2 0.0264(16) 0.041(2) 0.0180(16) -0.0051(15) 0.0015(13) -0.0075(15)
F3 0.0365(18) 0.046(2) 0.0187(17) 0.0128(16) 0.0002(14) 0.0023(16)
F4 0.049(2) 0.0227(18) 0.036(2) 0.0137(15) 0.0080(17) -0.0028(15)
F5 0.0296(17) 0.0227(17) 0.0247(17) -0.0041(14) 0.0023(14) -0.0049(14)

loop_
_atom_type_symbol
_atom_type_description
_atom_type_scat_dispersion_real
_atom_type_scat_dispersion_imag
_atom_type_scat_source
C C 0.0033 0.0016 'International Tables Vol C Tables 4.2.6.8 and 6.1.1.4'
H H 0.0000 0.0000 'International Tables Vol C Tables 4.2.6.8 and 6.1.1.4'
Au Au -2.0133 8.8022 'International Tables Vol C Tables 4.2.6.8 and 6.1.1.4'
F F 0.0171 0.0103 'International Tables Vol C Tables 4.2.6.8 and 6.1.1.4'
N N 0.0061 0.0033 'International Tables Vol C Tables 4.2.6.8 and 6.1.1.4'

loop_
_geom_angle_atom_site_label_1
_geom_angle_atom_site_label_2
_geom_angle_atom_site_label_3
_geom_angle
_geom_angle_site_symmetry_3
C1 Au1 C10 175.79(19) .
C1 Au1 Au1 76.23(14) 2_656
C10 Au1 Au1 105.51(14) 2_656
C1 N1 C2 111.3(4) .
C1 N1 C4 124.6(4) .
C2 N1 C4 124.1(4) .
C1 N2 C3 111.9(4) .
C1 N2 C7 122.5(4) .
C3 N2 C7 125.4(4) .
N2 C1 N1 104.0(4) .
N2 C1 Au1 124.8(4) .
N1 C1 Au1 131.2(4) .
C3 C2 N1 106.8(5) .
C3 C2 H2 126.6 .
N1 C2 H2 126.6 .
C2 C3 N2 106.0(5) .
C2 C3 H3 127.0 .
N2 C3 H3 127.0 .
C5 C4 N1 111.8(4) .
C5 C4 H4A 109.3 .
N1 C4 H4A 109.3 .
C5 C4 H4B 109.3 .
N1 C4 H4B 109.3 .
H4A C4 H4B 107.9 .
C6 C5 C4 177.7(6) .
C5 C6 H6 180.0 .
C8 C7 N2 112.0(4) .
C8 C7 H7A 109.2 .
N2 C7 H7A 109.2 .
C8 C7 H7B 109.2 .
N2 C7 H7B 109.2 .
H7A C7 H7B 107.9 .
C9 C8 C7 179.0(6) .
C8 C9 H9 180.0 .
C11 C10 C15 114.2(5) .
C11 C10 Au1 121.4(4) .
C15 C10 Au1 124.4(4) .
F1 C11 C10 119.5(5) .
F1 C11 C12 115.6(5) .
C10 C11 C12 124.9(5) .
F2 C12 C13 119.1(5) .
F2 C12 C11 121.7(5) .
C13 C12 C11 119.2(5) .
F3 C13 C12 121.1(5) .
F3 C13 C14 120.4(5) .
C12 C13 C14 118.5(5) .
F4 C14 C13 119.0(5) .
F4 C14 C15 120.8(5) .
C13 C14 C15 120.2(5) .
F5 C15 C10 121.1(5) .
F5 C15 C14 115.8(5) .
C10 C15 C14 123.0(5) .

loop_
_geom_bond_atom_site_label_1
_geom_bond_atom_site_label_2
_geom_bond_distance
_geom_bond_site_symmetry_2
Au1 C1 2.022(5) .
Au1 C10 2.048(5) .
Au1 Au1 3.3506(8) 2_656
N1 C1 1.353(7) .
N1 C2 1.380(7) .
N1 C4 1.472(7) .
N2 C1 1.353(7) .
N2 C3 1.378(7) .
N2 C7 1.481(6) .
C2 C3 1.354(8) .
C2 H2 0.9500 .
C3 H3 0.9500 .
C4 C5 1.462(7) .
C4 H4A 0.9900 .
C4 H4B 0.9900 .
C5 C6 1.181(8) .
C6 H6 0.9500 .
C7 C8 1.455(8) .
C7 H7A 0.9900 .
C7 H7B 0.9900 .
C8 C9 1.184(8) .
C9 H9 0.9500 .
C10 C11 1.375(7) .
C10 C15 1.384(8) .
C11 F1 1.369(6) .
C11 C12 1.381(8) .
C12 F2 1.347(6) .
C12 C13 1.372(8) .
C13 F3 1.340(6) .
C13 C14 1.384(8) .
C14 F4 1.360(6) .
C14 C15 1.387(8) .
C15 F5 1.356(6) .

loop_
_geom_torsion_atom_site_label_1
_geom_torsion_atom_site_label_2
_geom_torsion_atom_site_label_3
_geom_torsion_atom_site_label_4
_geom_torsion
_geom_torsion_site_symmetry_1
C3 N2 C1 N1 -0.6(5) .
C7 N2 C1 N1 -177.6(4) .
C3 N2 C1 Au1 177.7(3) .
C7 N2 C1 Au1 0.7(7) .
C2 N1 C1 N2 0.4(5) .
C4 N1 C1 N2 179.8(4) .
C2 N1 C1 Au1 -177.7(4) .
C4 N1 C1 Au1 1.7(7) .
C10 Au1 C1 N2 24(3) .
Au1 Au1 C1 N2 -90.6(4) 2_656
C10 Au1 C1 N1 -158(2) .
Au1 Au1 C1 N1 87.2(5) 2_656
C1 N1 C2 C3 -0.2(6) .
C4 N1 C2 C3 -179.5(4) .
N1 C2 C3 N2 -0.2(5) .
C1 N2 C3 C2 0.5(6) .
C7 N2 C3 C2 177.4(4) .
C1 N1 C4 C5 113.5(5) .
C2 N1 C4 C5 -67.2(6) .
N1 C4 C5 C6 -70(15) .
C1 N2 C7 C8 -169.2(4) .
C3 N2 C7 C8 14.3(7) .
N2 C7 C8 C9 111(33) .
C1 Au1 C10 C11 -17(3) .
Au1 Au1 C10 C11 96.7(4) 2_656
C1 Au1 C10 C15 160(2) .
Au1 Au1 C10 C15 -86.0(4) 2_656
C15 C10 C11 F1 178.7(4) .
Au1 C10 C11 F1 -3.7(6) .
C15 C10 C11 C12 -1.4(7) .
Au1 C10 C11 C12 176.2(4) .
F1 C11 C12 F2 0.7(7) .
C10 C11 C12 F2 -179.2(5) .
F1 C11 C12 C13 -179.2(4) .
C10 C11 C12 C13 0.9(8) .
F2 C12 C13 F3 -0.1(8) .
C11 C12 C13 F3 179.8(5) .
F2 C12 C13 C14 -179.7(4) .
C11 C12 C13 C14 0.2(8) .
F3 C13 C14 F4 -0.9(8) .
C12 C13 C14 F4 178.6(5) .
F3 C13 C14 C15 179.7(5) .
C12 C13 C14 C15 -0.8(8) .
C11 C10 C15 F5 -178.4(4) .
Au1 C10 C15 F5 4.1(7) .
C11 C10 C15 C14 0.8(7) .
Au1 C10 C15 C14 -176.7(4) .
F4 C14 C15 F5 0.1(7) .
C13 C14 C15 F5 179.5(4) .
F4 C14 C15 C10 -179.1(5) .
C13 C14 C15 C10 0.2(8) .
